data_2232617
loop_
_publ_author_name
'Dares, Christopher'
'Fournier, Rene'
'Lever, A. B. P.'

_publ_section_title
;
 <i>catena</i>-Poly[[[<i>cis</i>-aquadibromidocobalt(II)]-\m-(pyrazine-2-carboxylic
 acid)-\k^3^<i>N</i>^1^,<i>O</i>:<i>N</i>^4^] monohydrate]
;
_journal_coeditor_code BX2383
_journal_issue 12
_journal_name_full 'Acta Crystallographica Section E'
_journal_page_first m1798
_journal_page_last m1799
_journal_paper_doi 10.1107/S1600536811048628
_journal_volume 67
_journal_year 2011
_chemical_formula_iupac '[Co Br2 (C5 H4 N2 O2) (H2 O)], H2 O'
_chemical_formula_moiety 'C5 H6 Br2 Co1 N2 O3, H2 O'
_chemical_formula_sum 'C5 H8 Br2 Co N2 O4'
_chemical_formula_weight 378.88
_chemical_name_systematic
;
<i>catena</i>-Poly[[[<i>cis</i>-aquadibromidocobalt(II)]-\m-
(pyrazine-2-carboxylic acid)-\k^3^<i>N</i>^1^,<i>O</i>:<i>N</i>^4^]
monohydrate]
;
_space_group_IT_number 14
_symmetry_cell_setting monoclinic
_symmetry_space_group_name_Hall '-P 2ybc'
_symmetry_space_group_name_H-M 'P 1 21/c 1'
_atom_sites_solution_hydrogens geom
_atom_sites_solution_primary direct
_atom_sites_solution_secondary difmap
_cell_angle_alpha 90
_cell_angle_beta 106.043(2)
_cell_angle_gamma 90
_cell_formula_units_Z 4
_cell_length_a 6.9367(3)
_cell_length_b 13.9983(3)
_cell_length_c 11.1446(5)
_cell_measurement_reflns_used 3286
_cell_measurement_temperature 150.0(10)
_cell_measurement_theta_max 27.48
_cell_measurement_theta_min 2.55
_cell_volume 1040.02(7)
_computing_cell_refinement 'DENZO-SMN (Otwinowski & Minor, 1997)'
_computing_data_collection 'COLLECT (Nonius, 2002)'
_computing_data_reduction 'DENZO-SMN (Otwinowski & Minor, 1997)'
_computing_molecular_graphics 'ORTEP-3 for Windows (Farrugia, 1997)'
_computing_publication_material 'WinGX (Farrugia, 1999)'
_computing_structure_refinement 'SHELXL97 (Sheldrick, 2008)'
_computing_structure_solution 'SHELXS97 (Sheldrick, 2008)'
_diffrn_ambient_temperature 150.0(10)
_diffrn_measured_fraction_theta_full 0.993
_diffrn_measured_fraction_theta_max 0.993
_diffrn_measurement_device_type 'Bruker--Nonius KappaCCD'
_diffrn_measurement_method '\f scans and \w scans with \k offsets'
_diffrn_radiation_monochromator graphite
_diffrn_radiation_source 'fine-focus sealed tube'
_diffrn_radiation_type MoK\a
_diffrn_radiation_wavelength 0.71073
_diffrn_reflns_av_R_equivalents 0.0547
_diffrn_reflns_limit_h_max 8
_diffrn_reflns_limit_h_min -8
_diffrn_reflns_limit_k_max 18
_diffrn_reflns_limit_k_min -17
_diffrn_reflns_limit_l_max 14
_diffrn_reflns_limit_l_min -14
_diffrn_reflns_number 7275
_diffrn_reflns_theta_full 27.51
_diffrn_reflns_theta_max 27.51
_diffrn_reflns_theta_min 2.91
_exptl_absorpt_coefficient_mu 9.324
_exptl_absorpt_correction_T_max 0.962
_exptl_absorpt_correction_T_min 0.399
_exptl_absorpt_correction_type multi-scan
_exptl_absorpt_process_details
;
(SORTAV; Blessing, 1995)
;
_exptl_crystal_colour pink
_exptl_crystal_density_diffrn 2.42
_exptl_crystal_density_method 'not measured'
_exptl_crystal_description prism
_exptl_crystal_F_000 724
_exptl_crystal_size_max 0.18
_exptl_crystal_size_mid 0.16
_exptl_crystal_size_min 0.06
_refine_diff_density_max 0.767
_refine_diff_density_min -1.253
_refine_ls_extinction_method none
_refine_ls_goodness_of_fit_ref 1.044
_refine_ls_hydrogen_treatment mixed
_refine_ls_matrix_type full
_refine_ls_number_parameters 147
_refine_ls_number_reflns 2375
_refine_ls_number_restraints 1
_refine_ls_restrained_S_all 1.044
_refine_ls_R_factor_all 0.0461
_refine_ls_R_factor_gt 0.0363
_refine_ls_shift/su_max 0.000
_refine_ls_shift/su_mean 0.000
_refine_ls_structure_factor_coef Fsqd
_refine_ls_weighting_details 'calc w=1/[\s^2^(Fo^2^)+(0.0510P)^2^+0.0000P] where P=(Fo^2^+2Fc^2^)/3'
_refine_ls_weighting_scheme calc
_refine_ls_wR_factor_gt 0.0839
_refine_ls_wR_factor_ref 0.0882
_reflns_number_gt 2013
_reflns_number_total 2375
_reflns_threshold_expression >2\s(I)
_cod_data_source_file bx2383.cif
_cod_data_source_block I
_cod_original_sg_symbol_H-M 'P 21/c'
_cod_database_code 2232617
_cod_database_fobs_code 2232617

loop_
_symmetry_equiv_pos_as_xyz
'x, y, z'
'-x, y+1/2, -z+1/2'
'-x, -y, -z'
'x, -y-1/2, z-1/2'

loop_
_atom_site_type_symbol
_atom_site_label
_atom_site_fract_x
_atom_site_fract_y
_atom_site_fract_z
_atom_site_U_iso_or_equiv
_atom_site_adp_type
_atom_site_calc_flag
_atom_site_refinement_flags
_atom_site_occupancy
_atom_site_symmetry_multiplicity
Co Co1 0.43042(7) 0.60139(3) 0.71677(4) 0.01247(14) Uani d . 1 1
Br Br1 0.21778(6) 0.59962(2) 0.49002(3) 0.01792(13) Uani d . 1 1
Br Br2 0.14725(6) 0.61738(3) 0.82087(3) 0.02000(13) Uani d . 1 1
O O1 0.6859(4) 0.5836(2) 0.6571(3) 0.0203(6) Uani d D 1 1
O O2 0.6433(4) 0.62621(18) 0.8992(2) 0.0154(5) Uani d . 1 1
O O3 0.8202(4) 0.7413(2) 1.0224(2) 0.0212(6) Uani d . 1 1
N N1 0.4772(4) 0.7525(2) 0.7222(3) 0.0138(6) Uani d . 1 1
N N2 0.4431(4) 0.4469(2) 0.7415(3) 0.0141(6) Uani d . 1 1
C C1 0.6070(5) 0.7858(2) 0.8275(3) 0.0135(7) Uani d . 1 1
C C2 0.3514(5) 0.3823(3) 0.6545(3) 0.0140(7) Uani d . 1 1
H H2 0.2574 0.4034 0.5799 0.017 Uiso calc R 1 1
C C3 0.5688(6) 0.4125(3) 0.8461(3) 0.0169(8) Uani d . 1 1
H H3 0.6336 0.4558 0.9101 0.020 Uiso calc R 1 1
C C4 0.3927(6) 0.8159(3) 0.6360(3) 0.0161(7) Uani d . 1 1
H H4 0.3032 0.7946 0.5599 0.019 Uiso calc R 1 1
C C5 0.6938(5) 0.7099(3) 0.9208(3) 0.0136(7) Uani d . 1 1
H H1A 0.701(7) 0.527(4) 0.619(5) 0.040(14) Uiso d . 1 1
H H1B 0.802(5) 0.597(4) 0.700(6) 0.07(2) Uiso d D 1 1
H H3W 0.854(7) 0.695(4) 1.066(5) 0.035(14) Uiso d . 1 1
O O1W 0.9753(5) 0.6131(3) 1.1815(3) 0.0282(7) Uani d . 1 1
H H1W 1.020(9) 0.625(4) 1.249(6) 0.038(17) Uiso d . 1 1
H H2W 0.952(7) 0.560(4) 1.184(5) 0.035(15) Uiso d . 1 1

loop_
_atom_site_aniso_label
_atom_site_aniso_U_11
_atom_site_aniso_U_22
_atom_site_aniso_U_33
_atom_site_aniso_U_12
_atom_site_aniso_U_13
_atom_site_aniso_U_23
Co1 0.0156(3) 0.0113(3) 0.0094(3) 0.00003(17) 0.0017(2) -0.00028(17)
Br1 0.0230(2) 0.0170(2) 0.0106(2) 0.00181(13) -0.00064(16) -0.00216(12)
Br2 0.0186(2) 0.0276(2) 0.0140(2) -0.00205(14) 0.00479(16) -0.00451(14)
O1 0.0186(16) 0.0208(15) 0.0217(16) -0.0007(11) 0.0061(13) -0.0048(11)
O2 0.0205(14) 0.0127(13) 0.0113(13) -0.0008(10) 0.0013(11) -0.0011(9)
O3 0.0286(16) 0.0173(15) 0.0122(13) -0.0009(11) -0.0035(12) 0.0001(11)
N1 0.0162(16) 0.0138(15) 0.0127(14) -0.0007(12) 0.0061(13) -0.0010(12)
N2 0.0212(17) 0.0133(15) 0.0093(14) -0.0011(12) 0.0064(13) 0.0001(11)
C1 0.0177(19) 0.0142(18) 0.0092(17) 0.0019(14) 0.0045(15) -0.0010(13)
C2 0.016(2) 0.0163(18) 0.0100(17) -0.0005(13) 0.0039(15) 0.0013(13)
C3 0.021(2) 0.0177(19) 0.0112(18) -0.0041(15) 0.0034(16) -0.0028(14)
C4 0.021(2) 0.0163(19) 0.0093(16) -0.0004(14) 0.0014(15) -0.0018(14)
C5 0.0141(19) 0.019(2) 0.0086(16) 0.0027(14) 0.0042(14) -0.0010(13)
O1W 0.037(2) 0.0257(19) 0.0166(17) -0.0032(14) -0.0020(15) 0.0060(13)

loop_
_atom_type_symbol
_atom_type_description
_atom_type_scat_dispersion_real
_atom_type_scat_dispersion_imag
_atom_type_scat_source
C C 0.0033 0.0016 'International Tables Vol C Tables 4.2.6.8 and 6.1.1.4'
H H 0 0 'International Tables Vol C Tables 4.2.6.8 and 6.1.1.4'
Br Br -0.2901 2.4595 'International Tables Vol C Tables 4.2.6.8 and 6.1.1.4'
Co Co 0.3494 0.9721 'International Tables Vol C Tables 4.2.6.8 and 6.1.1.4'
N N 0.0061 0.0033 'International Tables Vol C Tables 4.2.6.8 and 6.1.1.4'
O O 0.0106 0.006 'International Tables Vol C Tables 4.2.6.8 and 6.1.1.4'

loop_
_geom_angle_atom_site_label_1
_geom_angle_atom_site_label_2
_geom_angle_atom_site_label_3
_geom_angle_site_symmetry_1
_geom_angle_site_symmetry_3
_geom_angle
_geom_angle_publ_flag
O1 Co1 N1 . . 89.51(11) y
O1 Co1 N2 . . 85.02(11) y
N1 Co1 N2 . . 167.90(12) y
O1 Co1 O2 . . 84.25(10) y
N1 Co1 O2 . . 76.01(10) y
N2 Co1 O2 . . 92.67(10) y
O1 Co1 Br1 . . 89.57(8) y
N1 Co1 Br1 . . 94.55(8) y
N2 Co1 Br1 . . 96.20(8) y
O2 Co1 Br1 . . 168.71(7) y
O1 Co1 Br2 . . 171.91(8) y
N1 Co1 Br2 . . 91.74(8) y
N2 Co1 Br2 . . 92.21(8) y
O2 Co1 Br2 . . 88.30(7) y
Br1 Co1 Br2 . . 98.29(2) y
Co1 O1 H1A . . 118(3) n
Co1 O1 H1B . . 125(5) n
H1A O1 H1B . . 104(5) n
C5 O2 Co1 . . 114.6(2) n
C5 O3 H3W . . 106(4) n
C4 N1 C1 . . 117.1(3) n
C4 N1 Co1 . . 127.6(2) n
C1 N1 Co1 . . 115.2(2) n
C3 N2 C2 . . 116.7(3) n
C3 N2 Co1 . . 117.5(2) n
C2 N2 Co1 . . 125.4(2) n
N1 C1 C2 . 2_656 121.7(3) n
N1 C1 C5 . . 113.8(3) n
C2 C1 C5 2_656 . 124.5(3) n
N2 C2 C1 . 2_646 120.7(3) n
N2 C2 H2 . . 119.6 n
C1 C2 H2 2_646 . 119.6 n
N2 C3 C4 . 2_646 122.2(3) n
N2 C3 H3 . . 118.9 n
C4 C3 H3 2_646 . 118.9 n
N1 C4 C3 . 2_656 121.5(3) n
N1 C4 H4 . . 119.2 n
C3 C4 H4 2_656 . 119.2 n
O2 C5 O3 . . 125.4(3) n
O2 C5 C1 . . 120.3(3) n
O3 C5 C1 . . 114.2(3) n
H1W O1W H2W . . 102(5) n

loop_
_geom_bond_atom_site_label_1
_geom_bond_atom_site_label_2
_geom_bond_site_symmetry_2
_geom_bond_distance
_geom_bond_publ_flag
Co1 O1 . 2.073(3) y
Co1 N1 . 2.139(3) y
Co1 N2 . 2.179(3) y
Co1 O2 . 2.185(2) y
Co1 Br1 . 2.5499(6) y
Co1 Br2 . 2.5522(6) y
O1 H1A . 0.92(5) n
O1 H1B . 0.84(2) n
O2 C5 . 1.227(4) n
O3 C5 . 1.302(4) n
O3 H3W . 0.80(5) n
N1 C4 . 1.320(5) n
N1 C1 . 1.349(4) n
N2 C3 . 1.337(5) n
N2 C2 . 1.350(5) n
C1 C2 2_656 1.384(5) n
C1 C5 . 1.493(5) n
C2 H2 . 0.9500 n
C3 C4 2_646 1.382(5) n
C3 H3 . 0.9500 n
C4 H4 . 0.9500 n
O1W H1W . 0.75(6) n
O1W H2W . 0.77(6) n

loop_
_geom_hbond_atom_site_label_D
_geom_hbond_atom_site_label_H
_geom_hbond_atom_site_label_A
_geom_hbond_site_symmetry_A
_geom_hbond_distance_DH
_geom_hbond_distance_HA
_geom_hbond_distance_DA
_geom_hbond_angle_DHA
_geom_hbond_publ_flag
O1 H1A Br1 3_666 0.91(5) 2.31(5) 3.212(3) 169(4) y
O1 H1B Br2 1_655 0.87(5) 2.39(5) 3.251(3) 173(5) y
O1W H1W Br1 1_656 0.75(6) 2.68(6) 3.390(3) 159(6) y
O1W H2W Br2 3_667 0.76(6) 2.57(6) 3.335(4) 176(7) y
O3 H3W O1W . 0.81(5) 1.76(5) 2.543(5) 166(6) y
